data_7029502
loop_
_publ_author_name
'Zhang, Haixia'
'Lin, Shuang-Yan'
'Xue, Shufang'
'Wang, Chao'
'Tang, Jinkui'

_publ_section_title
;
 Acetato-bridged dinuclear lanthanide complexes with single molecule
 magnet behaviour for the Dy2 species.
;
_journal_issue 16
_journal_name_full 'Dalton transactions (Cambridge, England : 2003)'
_journal_page_first 6262
_journal_page_last 6268
_journal_paper_doi 10.1039/c3dt53366b
_journal_volume 43
_journal_year 2014
_chemical_formula_sum 'C70 H84 N12 O32 S4 Yb4'
_chemical_formula_weight 2425.89
_chemical_name_systematic
; 
 ? 
;
_space_group_IT_number 2
_symmetry_cell_setting triclinic
_symmetry_space_group_name_Hall '-P 1'
_symmetry_space_group_name_H-M 'P -1'
_atom_sites_solution_hydrogens geom
_atom_sites_solution_primary direct
_atom_sites_solution_secondary difmap
_audit_creation_method SHELXL-97
_cell_angle_alpha 70.887(6)
_cell_angle_beta 73.303(6)
_cell_angle_gamma 89.712(6)
_cell_formula_units_Z 1
_cell_length_a 10.885(4)
_cell_length_b 12.424(4)
_cell_length_c 17.847(7)
_cell_measurement_reflns_used 7339
_cell_measurement_temperature 293(2)
_cell_measurement_theta_max 24.99
_cell_measurement_theta_min 2.48
_cell_volume 2173.7(14)
_computing_cell_refinement 'Bruker SMART'
_computing_data_collection 'Bruker SMART'
_computing_data_reduction 'Bruker SAINT'
_computing_molecular_graphics 'Bruker SHELXTL'
_computing_publication_material 'Bruker SHELXTL'
_computing_structure_refinement 'SHELXL-97 (Sheldrick, 1997)'
_computing_structure_solution 'SHELXS-97 (Sheldrick, 1990)'
_diffrn_ambient_temperature 293(2)
_diffrn_measured_fraction_theta_full 0.990
_diffrn_measured_fraction_theta_max 0.990
_diffrn_measurement_device_type 'CCD area detector'
_diffrn_measurement_method 'phi and omega scans'
_diffrn_radiation_monochromator graphite
_diffrn_radiation_source 'fine-focus sealed tube'
_diffrn_radiation_type MoK\a
_diffrn_radiation_wavelength 0.71073
_diffrn_reflns_av_R_equivalents 0.0198
_diffrn_reflns_av_unetI/netI 0.0363
_diffrn_reflns_limit_h_max 12
_diffrn_reflns_limit_h_min -12
_diffrn_reflns_limit_k_max 14
_diffrn_reflns_limit_k_min -9
_diffrn_reflns_limit_l_max 21
_diffrn_reflns_limit_l_min -17
_diffrn_reflns_number 12326
_diffrn_reflns_theta_full 25.02
_diffrn_reflns_theta_max 25.02
_diffrn_reflns_theta_min 1.27
_exptl_absorpt_coefficient_mu 4.447
_exptl_absorpt_correction_T_max 0.5364
_exptl_absorpt_correction_T_min 0.4700
_exptl_absorpt_correction_type multi-scan
_exptl_absorpt_process_details '(Sadabs; Bruker,2000)'
_exptl_crystal_colour yellow
_exptl_crystal_density_diffrn 1.853
_exptl_crystal_density_method 'not measured'
_exptl_crystal_description block
_exptl_crystal_F_000 1188
_exptl_crystal_size_max 0.20
_exptl_crystal_size_mid 0.18
_exptl_crystal_size_min 0.16
_refine_diff_density_max 1.012
_refine_diff_density_min -0.977
_refine_diff_density_rms 0.113
_refine_ls_extinction_method none
_refine_ls_goodness_of_fit_ref 1.036
_refine_ls_hydrogen_treatment constr
_refine_ls_matrix_type full
_refine_ls_number_parameters 557
_refine_ls_number_reflns 7599
_refine_ls_number_restraints 1
_refine_ls_restrained_S_all 1.036
_refine_ls_R_factor_all 0.0405
_refine_ls_R_factor_gt 0.0302
_refine_ls_shift/su_max 0.006
_refine_ls_shift/su_mean 0.000
_refine_ls_structure_factor_coef Fsqd
_refine_ls_weighting_details 'calc w=1/[\s^2^(Fo^2^)+(0.0283P)^2^+6.1818P] where P=(Fo^2^+2Fc^2^)/3'
_refine_ls_weighting_scheme calc
_refine_ls_wR_factor_gt 0.0700
_refine_ls_wR_factor_ref 0.0751
_reflns_number_gt 6296
_reflns_number_total 7599
_reflns_threshold_expression >2sigma(I)
_cod_data_source_file c3dt53366b2.cif
_cod_data_source_block Yb2
_cod_original_cell_volume 2173.8(14)
_cod_original_sg_symbol_H-M P-1
_cod_database_code 7029502

loop_
_symmetry_equiv_pos_as_xyz
'x, y, z'
'-x, -y, -z'

loop_
_atom_site_label
_atom_site_type_symbol
_atom_site_fract_x
_atom_site_fract_y
_atom_site_fract_z
_atom_site_U_iso_or_equiv
_atom_site_adp_type
_atom_site_occupancy
_atom_site_symmetry_multiplicity
_atom_site_calc_flag
_atom_site_refinement_flags
Yb1 Yb 0.65250(2) 0.101580(19) 0.487661(14) 0.02603(7) Uani 1 1 d .
Yb2 Yb 0.55934(2) 0.83491(2) 1.032947(15) 0.03244(8) Uani 1 1 d .
N1 N 1.0167(5) 0.4030(5) 0.6302(3) 0.0477(14) Uani 1 1 d .
N2 N 0.9295(4) 0.2040(4) 0.4898(3) 0.0344(11) Uani 1 1 d .
H2A H 1.0094 0.2274 0.4776 0.041 Uiso 1 1 calc R
N3 N 0.8898(4) 0.1360(4) 0.4500(3) 0.0285(10) Uani 1 1 d .
N4 N 1.0844(5) 0.6942(4) 0.7574(3) 0.0437(13) Uani 1 1 d .
N5 N 0.6883(5) 0.7113(4) 0.8918(3) 0.0469(14) Uani 1 1 d .
H5 H 0.7000 0.6720 0.8590 0.056 Uiso 1 1 calc RD
N6 N 0.5665(5) 0.7203(4) 0.9402(3) 0.0399(12) Uani 1 1 d .
O1 O 0.7222(3) 0.1949(4) 0.5639(2) 0.0385(10) Uani 1 1 d .
O2 O 0.7356(3) 0.0188(3) 0.3945(2) 0.0354(9) Uani 1 1 d .
O3 O 0.7002(4) -0.0590(3) 0.5893(3) 0.0435(10) Uani 1 1 d .
O4 O 0.4727(4) 0.1261(4) 0.5864(3) 0.0482(11) Uani 1 1 d .
O5 O 0.6813(4) 0.2825(3) 0.3990(2) 0.0386(10) Uani 1 1 d .
O6 O 0.4762(3) 0.0871(3) 0.4399(2) 0.0308(9) Uani 1 1 d .
O7 O 0.8095(4) 0.4442(3) 0.3412(3) 0.0483(11) Uani 1 1 d .
O8 O 0.7663(4) 0.8265(4) 0.9453(3) 0.0478(11) Uani 1 1 d .
O9 O 0.3623(4) 0.8153(3) 1.0229(3) 0.0450(11) Uani 1 1 d .
O10 O 0.4842(6) 0.6408(4) 1.1198(3) 0.0675(15) Uani 1 1 d .
O11 O 0.6703(5) 0.7026(4) 1.1207(3) 0.0605(13) Uani 1 1 d .
O12 O 0.4751(4) 0.8484(4) 1.1696(3) 0.0461(11) Uani 1 1 d .
O13 O 0.7054(4) 0.9729(4) 1.0361(3) 0.0442(10) Uani 1 1 d .
H13 H 0.6813 1.0471 1.0216 0.053 Uiso 1 1 calc R
O14 O 0.5631(4) 0.9976(4) 0.9214(2) 0.0425(10) Uani 1 1 d .
O15 O 0.8106(6) 0.6794(5) 0.2318(4) 0.0905(19) Uani 1 1 d .
O16 O 0.4301(5) 0.2458(4) 0.6932(3) 0.0637(14) Uani 1 1 d .
S1 S 1.13901(17) 0.35081(19) 0.49912(13) 0.0635(6) Uani 1 1 d .
H1 H 1.1999 0.2740 0.5246 0.095 Uiso 1 1 calc R
S2 S 0.85412(18) 0.65038(17) 0.74916(12) 0.0558(5) Uani 1 1 d .
H2 H 0.8150 0.5528 0.7913 0.084 Uiso 1 1 calc RD
C1 C 0.8756(6) 0.2995(5) 0.5932(4) 0.0351(13) Uani 1 1 d .
C2 C 0.7771(6) 0.3104(5) 0.6586(4) 0.0450(16) Uani 1 1 d .
H2B H 0.6940 0.2804 0.6674 0.054 Uiso 1 1 calc R
C3 C 0.7971(7) 0.3642(6) 0.7121(5) 0.0568(19) Uani 1 1 d .
H3 H 0.7303 0.3693 0.7566 0.068 Uiso 1 1 calc R
C4 C 0.9202(7) 0.4092(6) 0.6955(5) 0.0544(18) Uani 1 1 d .
H4 H 0.9379 0.4449 0.7301 0.065 Uiso 1 1 calc R
C5 C 1.0040(6) 0.3483(5) 0.5762(4) 0.0371(14) Uani 1 1 d .
C6 C 0.8384(5) 0.2306(5) 0.5473(3) 0.0322(13) Uani 1 1 d .
C7 C 0.9832(5) 0.0973(5) 0.4056(3) 0.0318(13) Uani 1 1 d .
H7 H 1.0663 0.1144 0.4055 0.038 Uiso 1 1 calc R
C8 C 0.9681(5) 0.0293(5) 0.3558(3) 0.0308(12) Uani 1 1 d .
C9 C 1.0827(6) 0.0013(5) 0.3075(4) 0.0424(15) Uani 1 1 d .
H9 H 1.1614 0.0244 0.3110 0.051 Uiso 1 1 calc R
C10 C 1.0813(6) -0.0589(6) 0.2556(4) 0.0490(17) Uani 1 1 d .
H10 H 1.1578 -0.0765 0.2243 0.059 Uiso 1 1 calc R
C11 C 0.9633(6) -0.0934(6) 0.2506(4) 0.0492(17) Uani 1 1 d .
H11 H 0.9611 -0.1345 0.2158 0.059 Uiso 1 1 calc R
C12 C 0.8498(6) -0.0671(5) 0.2967(4) 0.0449(16) Uani 1 1 d .
H12 H 0.7722 -0.0907 0.2921 0.054 Uiso 1 1 calc R
C13 C 0.8480(5) -0.0049(5) 0.3510(3) 0.0315(12) Uani 1 1 d .
C14 C 0.7094(5) 0.3846(5) 0.3938(4) 0.0351(13) Uani 1 1 d .
C15 C 0.3943(5) 0.1247(5) 0.4010(4) 0.0367(14) Uani 1 1 d .
C16 C 0.6182(7) 0.4358(6) 0.4510(5) 0.061(2) Uani 1 1 d .
H16A H 0.6463 0.5153 0.4357 0.091 Uiso 1 1 calc R
H16B H 0.6170 0.3962 0.5073 0.091 Uiso 1 1 calc R
H16C H 0.5331 0.4285 0.4464 0.091 Uiso 1 1 calc R
C17 C 0.4125(8) 0.2475(6) 0.3450(6) 0.083(3) Uani 1 1 d .
H17A H 0.3485 0.2608 0.3164 0.124 Uiso 1 1 calc R
H17B H 0.4968 0.2636 0.3052 0.124 Uiso 1 1 calc R
H17C H 0.4038 0.2966 0.3777 0.124 Uiso 1 1 calc R
C18 C 0.9207(6) 0.7547(5) 0.8531(4) 0.0372(14) Uani 1 1 d .
C19 C 1.0203(6) 0.7969(6) 0.8751(4) 0.0485(16) Uani 1 1 d .
H19 H 0.9995 0.8322 0.9151 0.058 Uiso 1 1 calc R
C20 C 1.1471(6) 0.7871(6) 0.8387(4) 0.0529(17) Uani 1 1 d .
H20 H 1.2119 0.8154 0.8537 0.063 Uiso 1 1 calc R
C21 C 1.1770(7) 0.7350(6) 0.7800(4) 0.0518(17) Uani 1 1 d .
H21 H 1.2629 0.7276 0.7552 0.062 Uiso 1 1 calc R
C22 C 0.9540(6) 0.7019(5) 0.7905(4) 0.0391(14) Uani 1 1 d .
C23 C 0.7868(6) 0.7673(5) 0.8988(4) 0.0399(14) Uani 1 1 d .
C24 C 0.4750(6) 0.6520(5) 0.9410(4) 0.0462(16) Uani 1 1 d .
H24 H 0.4978 0.6036 0.9100 0.055 Uiso 1 1 calc R
C25 C 0.3414(6) 0.6465(5) 0.9866(4) 0.0460(16) Uani 1 1 d .
C26 C 0.2581(7) 0.5572(6) 0.9906(5) 0.0551(18) Uani 1 1 d .
H26 H 0.2913 0.5054 0.9641 0.066 Uiso 1 1 calc R
C27 C 0.1273(8) 0.5447(6) 1.0331(5) 0.064(2) Uani 1 1 d .
H27 H 0.0740 0.4835 1.0371 0.077 Uiso 1 1 calc R
C28 C 0.0774(7) 0.6248(7) 1.0696(5) 0.066(2) Uani 1 1 d .
H28 H -0.0105 0.6181 1.0967 0.079 Uiso 1 1 calc R
C29 C 0.1558(6) 0.7145(6) 1.0666(5) 0.0556(18) Uani 1 1 d .
H29 H 0.1194 0.7663 1.0921 0.067 Uiso 1 1 calc R
C30 C 0.2905(6) 0.7292(5) 1.0253(4) 0.0407(14) Uani 1 1 d .
C31 C 0.5525(5) 1.0490(5) 0.8494(4) 0.0385(14) Uani 1 1 d .
C32 C 0.8206(9) 0.9633(8) 1.0558(8) 0.113(4) Uani 1 1 d .
H32A H 0.8460 0.8876 1.0617 0.170 Uiso 1 1 calc R
H32B H 0.8090 0.9772 1.1071 0.170 Uiso 1 1 calc R
H32C H 0.8863 1.0184 1.0122 0.170 Uiso 1 1 calc R
C33 C 0.5666(7) 0.9872(6) 0.7882(4) 0.0563(18) Uani 1 1 d .
H33A H 0.4835 0.9543 0.7937 0.084 Uiso 1 1 calc R
H33B H 0.6222 0.9276 0.7991 0.084 Uiso 1 1 calc R
H33C H 0.6031 1.0403 0.7327 0.084 Uiso 1 1 calc R
C39 C 0.5766(8) 0.6265(6) 1.1486(5) 0.0545(18) Uani 1 1 d .
C41 C 0.5764(11) 0.5179(7) 1.2187(6) 0.106(4) Uani 1 1 d .
H41A H 0.5098 0.4625 1.2250 0.158 Uiso 1 1 calc R
H41B H 0.5609 0.5343 1.2695 0.158 Uiso 1 1 calc R
H41C H 0.6584 0.4880 1.2064 0.158 Uiso 1 1 calc R

loop_
_atom_site_aniso_label
_atom_site_aniso_U_11
_atom_site_aniso_U_22
_atom_site_aniso_U_33
_atom_site_aniso_U_23
_atom_site_aniso_U_13
_atom_site_aniso_U_12
Yb1 0.01983(12) 0.03107(14) 0.03058(14) -0.01505(10) -0.00734(10) -0.00310(9)
Yb2 0.03412(15) 0.03238(15) 0.03294(15) -0.01436(11) -0.00954(11) 0.00321(11)
N1 0.053(3) 0.049(3) 0.054(3) -0.029(3) -0.022(3) -0.005(3)
N2 0.023(2) 0.045(3) 0.042(3) -0.022(2) -0.011(2) -0.005(2)
N3 0.023(2) 0.036(3) 0.031(3) -0.016(2) -0.010(2) -0.003(2)
N4 0.041(3) 0.047(3) 0.044(3) -0.021(3) -0.008(2) 0.017(2)
N5 0.041(3) 0.050(3) 0.062(4) -0.039(3) -0.010(3) 0.005(3)
N6 0.037(3) 0.041(3) 0.044(3) -0.020(2) -0.009(2) 0.006(2)
O1 0.025(2) 0.057(3) 0.044(2) -0.031(2) -0.0090(18) -0.0068(18)
O2 0.0223(19) 0.048(2) 0.044(2) -0.0265(19) -0.0077(17) -0.0022(17)
O3 0.037(2) 0.044(2) 0.052(3) -0.009(2) -0.026(2) -0.0066(19)
O4 0.024(2) 0.073(3) 0.059(3) -0.046(2) -0.002(2) -0.006(2)
O5 0.044(2) 0.029(2) 0.044(2) -0.0145(18) -0.0119(19) -0.0032(18)
O6 0.0236(19) 0.036(2) 0.037(2) -0.0133(17) -0.0138(17) -0.0035(16)
O7 0.041(2) 0.039(2) 0.059(3) -0.023(2) -0.001(2) -0.009(2)
O8 0.044(3) 0.057(3) 0.048(3) -0.034(2) -0.003(2) 0.005(2)
O9 0.036(2) 0.043(3) 0.062(3) -0.026(2) -0.016(2) 0.0029(19)
O10 0.096(4) 0.050(3) 0.057(3) -0.009(2) -0.033(3) -0.010(3)
O11 0.059(3) 0.057(3) 0.062(3) -0.012(3) -0.022(3) 0.012(3)
O12 0.054(3) 0.043(3) 0.042(3) -0.016(2) -0.013(2) 0.011(2)
O13 0.036(2) 0.043(2) 0.064(3) -0.025(2) -0.022(2) 0.0093(19)
O14 0.041(2) 0.050(3) 0.033(2) -0.0087(19) -0.0123(19) -0.001(2)
O15 0.089(4) 0.077(4) 0.118(5) -0.038(4) -0.044(4) 0.010(3)
O16 0.073(3) 0.077(4) 0.063(3) -0.046(3) -0.028(3) 0.017(3)
S1 0.0360(9) 0.0917(15) 0.0701(13) -0.0465(11) -0.0044(9) -0.0200(9)
S2 0.0557(11) 0.0706(12) 0.0587(11) -0.0434(10) -0.0188(9) 0.0136(9)
C1 0.037(3) 0.036(3) 0.037(3) -0.014(3) -0.016(3) -0.004(3)
C2 0.036(3) 0.053(4) 0.051(4) -0.029(3) -0.008(3) -0.009(3)
C3 0.051(4) 0.070(5) 0.061(5) -0.043(4) -0.010(4) -0.001(4)
C4 0.060(5) 0.060(5) 0.062(5) -0.040(4) -0.025(4) 0.002(4)
C5 0.038(3) 0.038(3) 0.040(3) -0.017(3) -0.014(3) -0.006(3)
C6 0.032(3) 0.034(3) 0.029(3) -0.009(2) -0.009(2) -0.004(2)
C7 0.024(3) 0.036(3) 0.039(3) -0.012(3) -0.015(3) 0.003(2)
C8 0.026(3) 0.031(3) 0.035(3) -0.011(2) -0.009(2) 0.006(2)
C9 0.030(3) 0.049(4) 0.051(4) -0.019(3) -0.015(3) 0.011(3)
C10 0.039(4) 0.051(4) 0.061(5) -0.030(3) -0.008(3) 0.018(3)
C11 0.048(4) 0.050(4) 0.053(4) -0.031(3) -0.005(3) 0.010(3)
C12 0.035(3) 0.054(4) 0.054(4) -0.031(3) -0.012(3) -0.002(3)
C13 0.032(3) 0.035(3) 0.030(3) -0.015(2) -0.009(2) 0.003(2)
C14 0.027(3) 0.037(3) 0.046(4) -0.017(3) -0.014(3) 0.007(3)
C15 0.026(3) 0.042(3) 0.037(3) -0.006(3) -0.010(3) -0.005(3)
C16 0.058(5) 0.052(4) 0.065(5) -0.031(4) 0.005(4) 0.007(4)
C17 0.063(5) 0.049(5) 0.122(8) 0.017(5) -0.060(5) -0.016(4)
C18 0.040(3) 0.036(3) 0.035(3) -0.014(3) -0.008(3) 0.011(3)
C19 0.047(4) 0.061(4) 0.041(4) -0.025(3) -0.010(3) 0.007(3)
C20 0.044(4) 0.067(5) 0.055(4) -0.027(4) -0.018(3) 0.010(3)
C21 0.043(4) 0.064(5) 0.052(4) -0.025(4) -0.013(3) 0.019(3)
C22 0.048(4) 0.033(3) 0.035(3) -0.009(3) -0.014(3) 0.010(3)
C23 0.047(4) 0.038(3) 0.036(3) -0.015(3) -0.012(3) 0.012(3)
C24 0.049(4) 0.043(4) 0.057(4) -0.027(3) -0.019(3) 0.006(3)
C25 0.049(4) 0.038(4) 0.053(4) -0.015(3) -0.019(3) -0.001(3)
C26 0.056(4) 0.048(4) 0.070(5) -0.020(4) -0.031(4) -0.002(3)
C27 0.072(5) 0.043(4) 0.079(6) -0.006(4) -0.043(5) -0.018(4)
C28 0.048(4) 0.061(5) 0.079(6) -0.013(4) -0.017(4) -0.018(4)
C29 0.046(4) 0.056(4) 0.060(5) -0.019(4) -0.012(3) -0.004(3)
C30 0.038(3) 0.038(3) 0.045(4) -0.014(3) -0.012(3) -0.006(3)
C31 0.028(3) 0.049(4) 0.037(4) -0.016(3) -0.006(3) 0.002(3)
C32 0.095(7) 0.076(7) 0.203(13) -0.047(7) -0.096(8) 0.010(6)
C33 0.071(5) 0.059(5) 0.049(4) -0.030(4) -0.020(4) 0.019(4)
C39 0.078(5) 0.037(4) 0.053(4) -0.017(3) -0.023(4) 0.005(4)
C41 0.173(11) 0.048(5) 0.096(7) 0.004(5) -0.074(8) -0.010(6)

loop_
_atom_type_symbol
_atom_type_description
_atom_type_scat_dispersion_real
_atom_type_scat_dispersion_imag
_atom_type_scat_source
C C 0.0033 0.0016 'International Tables Vol C Tables 4.2.6.8 and 6.1.1.4'
H H 0.0000 0.0000 'International Tables Vol C Tables 4.2.6.8 and 6.1.1.4'
N N 0.0061 0.0033 'International Tables Vol C Tables 4.2.6.8 and 6.1.1.4'
O O 0.0106 0.0060 'International Tables Vol C Tables 4.2.6.8 and 6.1.1.4'
Yb Yb -0.3850 5.5486 'International Tables Vol C Tables 4.2.6.8 and 6.1.1.4'
S S 0.1246 0.1234 'International Tables Vol C Tables 4.2.6.8 and 6.1.1.4'

loop_
_geom_angle_atom_site_label_1
_geom_angle_atom_site_label_2
_geom_angle_atom_site_label_3
_geom_angle
_geom_angle_site_symmetry_1
_geom_angle_site_symmetry_3
O2 Yb1 O5 97.39(15) . .
O2 Yb1 O4 148.32(13) . .
O5 Yb1 O4 96.07(16) . .
O2 Yb1 O1 138.77(13) . .
O5 Yb1 O1 80.31(15) . .
O4 Yb1 O1 71.88(13) . .
O2 Yb1 O6 79.36(13) . .
O5 Yb1 O6 83.63(13) . .
O4 Yb1 O6 73.80(14) . .
O1 Yb1 O6 140.06(13) . .
O2 Yb1 O3 87.91(15) . .
O5 Yb1 O3 155.83(14) . .
O4 Yb1 O3 91.40(16) . .
O1 Yb1 O3 80.25(15) . .
O6 Yb1 O3 120.54(13) . .
O2 Yb1 N3 73.14(13) . .
O5 Yb1 N3 80.56(15) . .
O4 Yb1 N3 137.57(14) . .
O1 Yb1 N3 65.84(14) . .
O6 Yb1 N3 146.03(14) . .
O3 Yb1 N3 78.46(14) . .
O2 Yb1 O6 81.22(13) . 2_656
O5 Yb1 O6 150.71(13) . 2_656
O4 Yb1 O6 73.16(14) . 2_656
O1 Yb1 O6 119.76(13) . 2_656
O6 Yb1 O6 67.29(14) . 2_656
O3 Yb1 O6 53.36(12) . 2_656
N3 Yb1 O6 125.89(13) . 2_656
O2 Yb1 C15 83.17(17) . 2_656
O5 Yb1 C15 177.65(15) . 2_656
O4 Yb1 C15 82.35(17) . 2_656
O1 Yb1 C15 100.79(16) . 2_656
O6 Yb1 C15 94.24(15) . 2_656
O3 Yb1 C15 26.32(14) . 2_656
N3 Yb1 C15 101.79(15) . 2_656
O6 Yb1 C15 27.07(14) 2_656 2_656
O2 Yb1 Yb1 78.35(9) . 2_656
O5 Yb1 Yb1 118.27(10) . 2_656
O4 Yb1 Yb1 70.02(10) . 2_656
O1 Yb1 Yb1 138.93(9) . 2_656
O6 Yb1 Yb1 34.71(9) . 2_656
O3 Yb1 Yb1 85.88(9) . 2_656
N3 Yb1 Yb1 147.78(10) . 2_656
O6 Yb1 Yb1 32.58(8) 2_656 2_656
C15 Yb1 Yb1 59.57(12) 2_656 2_656
O9 Yb2 O14 78.61(15) . .
O9 Yb2 O8 132.34(16) . .
O14 Yb2 O8 82.21(15) . .
O9 Yb2 O13 140.76(14) . .
O14 Yb2 O13 74.72(15) . .
O8 Yb2 O13 71.56(14) . .
O9 Yb2 O10 77.03(18) . .
O14 Yb2 O10 152.50(17) . .
O8 Yb2 O10 105.22(18) . .
O13 Yb2 O10 132.77(17) . .
O9 Yb2 O12 91.84(16) . .
O14 Yb2 O12 116.68(15) . .
O8 Yb2 O12 135.58(15) . .
O13 Yb2 O12 75.47(15) . .
O10 Yb2 O12 76.79(16) . .
O9 Yb2 O11 130.13(17) . .
O14 Yb2 O11 150.60(16) . .
O8 Yb2 O11 73.13(16) . .
O13 Yb2 O11 82.35(16) . .
O10 Yb2 O11 53.38(18) . .
O12 Yb2 O11 73.72(16) . .
O9 Yb2 N6 71.93(16) . .
O14 Yb2 N6 88.14(16) . .
O8 Yb2 N6 64.19(15) . .
O13 Yb2 N6 134.28(15) . .
O10 Yb2 N6 72.32(17) . .
O12 Yb2 N6 147.56(16) . .
O11 Yb2 N6 95.10(17) . .
O9 Yb2 O14 74.84(14) . 2_677
O14 Yb2 O14 66.63(16) . 2_677
O8 Yb2 O14 134.17(13) . 2_677
O13 Yb2 O14 68.40(13) . 2_677
O10 Yb2 O14 118.07(17) . 2_677
O12 Yb2 O14 50.65(13) . 2_677
O11 Yb2 O14 121.29(15) . 2_677
N6 Yb2 O14 141.56(14) . 2_677
O9 Yb2 C39 103.2(2) . .
O14 Yb2 C39 171.27(18) . .
O8 Yb2 C39 90.5(2) . .
O13 Yb2 C39 107.6(2) . .
O10 Yb2 C39 26.46(19) . .
O12 Yb2 C39 71.94(18) . .
O11 Yb2 C39 27.00(19) . .
N6 Yb2 C39 84.36(19) . .
O14 Yb2 C39 122.09(17) 2_677 .
O9 Yb2 C31 86.60(16) . 2_677
O14 Yb2 C31 91.32(17) . 2_677
O8 Yb2 C31 137.27(15) . 2_677
O13 Yb2 C31 66.01(15) . 2_677
O10 Yb2 C31 99.74(18) . 2_677
O12 Yb2 C31 25.36(15) . 2_677
O11 Yb2 C31 95.99(17) . 2_677
N6 Yb2 C31 158.20(16) . 2_677
O14 Yb2 C31 25.89(14) 2_677 2_677
C39 Yb2 C31 97.30(19) . 2_677
O9 Yb2 Yb2 73.91(11) . 2_677
O14 Yb2 Yb2 36.10(11) . 2_677
O8 Yb2 Yb2 111.86(11) . 2_677
O13 Yb2 Yb2 67.53(10) . 2_677
O10 Yb2 Yb2 142.45(15) . 2_677
O12 Yb2 Yb2 80.88(10) . 2_677
O11 Yb2 Yb2 144.64(13) . 2_677
N6 Yb2 Yb2 119.00(12) . 2_677
O14 Yb2 Yb2 30.53(9) 2_677 2_677
C39 Yb2 Yb2 152.62(15) . 2_677
C31 Yb2 Yb2 55.62(13) 2_677 2_677
C4 N1 C5 124.7(5) . .
C6 N2 N3 117.3(4) . .
C6 N2 H2A 121.3 . .
N3 N2 H2A 121.3 . .
C7 N3 N2 114.3(4) . .
C7 N3 Yb1 132.4(3) . .
N2 N3 Yb1 113.2(3) . .
C21 N4 C22 123.6(5) . .
C23 N5 N6 116.2(5) . .
C23 N5 H5 121.9 . .
N6 N5 H5 121.9 . .
C24 N6 N5 114.5(5) . .
C24 N6 Yb2 128.7(4) . .
N5 N6 Yb2 115.6(3) . .
C6 O1 Yb1 123.0(3) . .
C13 O2 Yb1 142.0(3) . .
C15 O3 Yb1 95.9(3) 2_656 .
C14 O5 Yb1 141.0(4) . .
C15 O6 Yb1 155.6(4) . .
C15 O6 Yb1 91.1(3) . 2_656
Yb1 O6 Yb1 112.71(14) . 2_656
C23 O8 Yb2 123.4(4) . .
C30 O9 Yb2 133.8(4) . .
C39 O10 Yb2 94.3(4) . .
C39 O11 Yb2 91.2(4) . .
C31 O12 Yb2 100.2(4) 2_677 .
C32 O13 Yb2 131.7(5) . .
C32 O13 H13 114.1 . .
Yb2 O13 H13 114.1 . .
C31 O14 Yb2 152.9(4) . .
C31 O14 Yb2 86.9(4) . 2_677
Yb2 O14 Yb2 113.37(16) . 2_677
C5 S1 H1 109.5 . .
C22 S2 H2 109.5 . .
C2 C1 C5 120.0(5) . .
C2 C1 C6 115.3(5) . .
C5 C1 C6 124.6(5) . .
C1 C2 C3 122.8(6) . .
C1 C2 H2B 118.6 . .
C3 C2 H2B 118.6 . .
C4 C3 C2 116.4(6) . .
C4 C3 H3 121.8 . .
C2 C3 H3 121.8 . .
N1 C4 C3 121.7(6) . .
N1 C4 H4 119.1 . .
C3 C4 H4 119.1 . .
N1 C5 C1 114.3(5) . .
N1 C5 S1 116.3(4) . .
C1 C5 S1 129.4(4) . .
O1 C6 N2 119.9(5) . .
O1 C6 C1 120.5(5) . .
N2 C6 C1 119.6(5) . .
N3 C7 C8 125.0(5) . .
N3 C7 H7 117.5 . .
C8 C7 H7 117.5 . .
C13 C8 C9 119.6(5) . .
C13 C8 C7 123.8(5) . .
C9 C8 C7 116.5(5) . .
C10 C9 C8 121.9(6) . .
C10 C9 H9 119.0 . .
C8 C9 H9 119.0 . .
C9 C10 C11 118.9(6) . .
C9 C10 H10 120.6 . .
C11 C10 H10 120.6 . .
C12 C11 C10 120.7(6) . .
C12 C11 H11 119.7 . .
C10 C11 H11 119.7 . .
C11 C12 C13 121.8(6) . .
C11 C12 H12 119.1 . .
C13 C12 H12 119.1 . .
O2 C13 C8 123.1(5) . .
O2 C13 C12 119.8(5) . .
C8 C13 C12 117.1(5) . .
O7 C14 O5 121.8(5) . .
O7 C14 C16 119.4(5) . .
O5 C14 C16 118.8(5) . .
O3 C15 O6 119.5(5) 2_656 .
O3 C15 C17 121.1(5) 2_656 .
O6 C15 C17 119.3(5) . .
O3 C15 Yb1 57.7(3) 2_656 2_656
O6 C15 Yb1 61.9(3) . 2_656
C17 C15 Yb1 176.6(5) . 2_656
C14 C16 H16A 109.5 . .
C14 C16 H16B 109.5 . .
H16A C16 H16B 109.5 . .
C14 C16 H16C 109.5 . .
H16A C16 H16C 109.5 . .
H16B C16 H16C 109.5 . .
C15 C17 H17A 109.5 . .
C15 C17 H17B 109.5 . .
H17A C17 H17B 109.5 . .
C15 C17 H17C 109.5 . .
H17A C17 H17C 109.5 . .
H17B C17 H17C 109.5 . .
C19 C18 C22 118.9(5) . .
C19 C18 C23 116.4(5) . .
C22 C18 C23 124.7(6) . .
C20 C19 C18 121.4(6) . .
C20 C19 H19 119.3 . .
C18 C19 H19 119.3 . .
C21 C20 C19 119.0(7) . .
C21 C20 H20 120.5 . .
C19 C20 H20 120.5 . .
N4 C21 C20 121.1(6) . .
N4 C21 H21 119.5 . .
C20 C21 H21 119.5 . .
N4 C22 C18 116.1(6) . .
N4 C22 S2 115.5(5) . .
C18 C22 S2 128.3(5) . .
O8 C23 N5 120.4(6) . .
O8 C23 C18 120.6(6) . .
N5 C23 C18 119.0(5) . .
N6 C24 C25 124.3(6) . .
N6 C24 H24 117.8 . .
C25 C24 H24 117.8 . .
C26 C25 C24 117.1(6) . .
C26 C25 C30 119.9(6) . .
C24 C25 C30 123.0(6) . .
C27 C26 C25 121.4(7) . .
C27 C26 H26 119.3 . .
C25 C26 H26 119.3 . .
C28 C27 C26 119.0(7) . .
C28 C27 H27 120.5 . .
C26 C27 H27 120.5 . .
C29 C28 C27 121.4(7) . .
C29 C28 H28 119.3 . .
C27 C28 H28 119.3 . .
C28 C29 C30 121.5(7) . .
C28 C29 H29 119.2 . .
C30 C29 H29 119.2 . .
O9 C30 C29 120.3(6) . .
O9 C30 C25 123.0(5) . .
C29 C30 C25 116.8(6) . .
O12 C31 O14 119.6(6) 2_677 .
O12 C31 C33 119.8(6) 2_677 .
O14 C31 C33 120.6(6) . .
O12 C31 Yb2 54.5(3) 2_677 2_677
O14 C31 Yb2 67.2(3) . 2_677
C33 C31 Yb2 161.7(4) . 2_677
O13 C32 H32A 109.5 . .
O13 C32 H32B 109.5 . .
H32A C32 H32B 109.5 . .
O13 C32 H32C 109.5 . .
H32A C32 H32C 109.5 . .
H32B C32 H32C 109.5 . .
C31 C33 H33A 109.5 . .
C31 C33 H33B 109.5 . .
H33A C33 H33B 109.5 . .
C31 C33 H33C 109.5 . .
H33A C33 H33C 109.5 . .
H33B C33 H33C 109.5 . .
O10 C39 O11 120.7(7) . .
O10 C39 C41 119.9(8) . .
O11 C39 C41 119.4(8) . .
O10 C39 Yb2 59.2(4) . .
O11 C39 Yb2 61.8(4) . .
C41 C39 Yb2 173.6(6) . .
C39 C41 H41A 109.5 . .
C39 C41 H41B 109.5 . .
H41A C41 H41B 109.5 . .
C39 C41 H41C 109.5 . .
H41A C41 H41C 109.5 . .
H41B C41 H41C 109.5 . .

loop_
_geom_bond_atom_site_label_1
_geom_bond_atom_site_label_2
_geom_bond_distance
_geom_bond_site_symmetry_2
Yb1 O2 2.211(4) .
Yb1 O5 2.246(4) .
Yb1 O4 2.322(4) .
Yb1 O1 2.324(4) .
Yb1 O6 2.342(3) .
Yb1 O3 2.388(4) .
Yb1 N3 2.476(4) .
Yb1 O6 2.477(4) 2_656
Yb1 C15 2.808(6) 2_656
Yb1 Yb1 4.0129(12) 2_656
Yb2 O9 2.224(4) .
Yb2 O14 2.317(4) .
Yb2 O8 2.369(4) .
Yb2 O13 2.370(4) .
Yb2 O10 2.394(5) .
Yb2 O12 2.407(4) .
Yb2 O11 2.448(5) .
Yb2 N6 2.498(5) .
Yb2 O14 2.688(4) 2_677
Yb2 C39 2.778(7) .
Yb2 C31 2.911(6) 2_677
Yb2 Yb2 4.1881(14) 2_677
N1 C4 1.349(8) .
N1 C5 1.386(7) .
N2 C6 1.334(7) .
N2 N3 1.406(6) .
N2 H2A 0.8600 .
N3 C7 1.294(7) .
N4 C21 1.345(8) .
N4 C22 1.388(8) .
N5 C23 1.338(8) .
N5 N6 1.386(7) .
N5 H5 0.8600 .
N6 C24 1.306(8) .
O1 C6 1.261(6) .
O2 C13 1.336(6) .
O3 C15 1.252(6) 2_656
O5 C14 1.274(7) .
O6 C15 1.278(6) .
O6 Yb1 2.477(4) 2_656
O7 C14 1.258(7) .
O8 C23 1.254(7) .
O9 C30 1.309(7) .
O10 C39 1.241(9) .
O11 C39 1.262(8) .
O12 C31 1.267(7) 2_677
O13 C32 1.390(9) .
O13 H13 0.9300 .
O14 C31 1.273(7) .
O14 Yb2 2.688(4) 2_677
S1 C5 1.692(6) .
S1 H1 1.2000 .
S2 C22 1.706(7) .
S2 H2 1.2000 .
C1 C2 1.384(8) .
C1 C5 1.434(8) .
C1 C6 1.491(7) .
C2 C3 1.394(9) .
C2 H2B 0.9300 .
C3 C4 1.366(9) .
C3 H3 0.9300 .
C4 H4 0.9300 .
C7 C8 1.451(8) .
C7 H7 0.9300 .
C8 C13 1.412(7) .
C8 C9 1.412(8) .
C9 C10 1.371(9) .
C9 H9 0.9300 .
C10 C11 1.392(9) .
C10 H10 0.9300 .
C11 C12 1.377(8) .
C11 H11 0.9300 .
C12 C13 1.420(8) .
C12 H12 0.9300 .
C14 C16 1.506(8) .
C15 O3 1.252(6) 2_656
C15 C17 1.502(9) .
C15 Yb1 2.808(6) 2_656
C16 H16A 0.9600 .
C16 H16B 0.9600 .
C16 H16C 0.9600 .
C17 H17A 0.9600 .
C17 H17B 0.9600 .
C17 H17C 0.9600 .
C18 C19 1.410(9) .
C18 C22 1.434(8) .
C18 C23 1.488(8) .
C19 C20 1.370(9) .
C19 H19 0.9300 .
C20 C21 1.367(9) .
C20 H20 0.9300 .
C21 H21 0.9300 .
C24 C25 1.438(9) .
C24 H24 0.9300 .
C25 C26 1.407(9) .
C25 C30 1.443(9) .
C26 C27 1.390(10) .
C26 H26 0.9300 .
C27 C28 1.388(11) .
C27 H27 0.9300 .
C28 C29 1.384(9) .
C28 H28 0.9300 .
C29 C30 1.422(9) .
C29 H29 0.9300 .
C31 O12 1.267(7) 2_677
C31 C33 1.501(8) .
C31 Yb2 2.911(6) 2_677
C32 H32A 0.9600 .
C32 H32B 0.9600 .
C32 H32C 0.9600 .
C33 H33A 0.9600 .
C33 H33B 0.9600 .
C33 H33C 0.9600 .
C39 C41 1.510(10) .
C41 H41A 0.9600 .
C41 H41B 0.9600 .
C41 H41C 0.9600 .
